data_8106694
loop_
_publ_author_name
'Wang, Zhaodong'
'Xu, Qiang'
'Ni, Haitao'
'Liu, Xidong'

_publ_section_title
;
 Crystal structure of
 bis((pyrazin-2-ylmethyl)(pyrazine-2-carbonyl)amido-\k3
 N,N&#x2032;,N&#x2032;&#x2032;)copper(II), C20H16CuN10O2
;
_journal_issue 5
_journal_name_full 'Zeitschrift f\"ur Kristallographie - New Crystal Structures'
_journal_page_first 835
_journal_page_last 836
_journal_paper_doi 10.1515/ncrs-2017-0069
_journal_volume 232
_journal_year 2017
_chemical_formula_moiety 'C20 H16 Cu N10 O2'
_chemical_formula_sum 'C20 H16 Cu N10 O2'
_chemical_formula_weight 491.98
_space_group_crystal_system tetragonal
_space_group_IT_number 88
_space_group_name_Hall '-I 4ad'
_space_group_name_H-M_alt 'I 41/a :2'
_atom_sites_solution_hydrogens geom
_atom_sites_solution_primary direct
_cell_angle_alpha 90
_cell_angle_beta 90
_cell_angle_gamma 90
_cell_formula_units_Z 4
_cell_length_a 8.8634(6)
_cell_length_b 8.8634(6)
_cell_length_c 27.731(4)
_cell_measurement_reflns_used 1852
_cell_measurement_temperature 296.15
_cell_measurement_theta_max 22.867
_cell_measurement_theta_min 2.413
_cell_volume 2178.5(4)
_computing_cell_refinement 'SAINT v8.34A (Bruker, 2013)'
_computing_data_reduction 'SAINT v8.34A (Bruker, 2013)'
_computing_molecular_graphics 'Olex2 (Dolomanov et al., 2009)'
_computing_publication_material 'Olex2 (Dolomanov et al., 2009)'
_computing_structure_refinement 'ShelXL (Sheldrick, 2015)'
_computing_structure_solution 'ShelXT (Sheldrick, 2015)'
_diffrn_ambient_temperature 296.15
_diffrn_measured_fraction_theta_full 1.000
_diffrn_measured_fraction_theta_max 0.999
_diffrn_measurement_device_type 'CCD area detector'
_diffrn_measurement_method 'phi and omega scans'
_diffrn_radiation_monochromator graphite
_diffrn_radiation_type MoK\a
_diffrn_radiation_wavelength 0.71073
_diffrn_reflns_av_R_equivalents 0.0334
_diffrn_reflns_av_unetI/netI 0.0292
_diffrn_reflns_Laue_measured_fraction_full 1.000
_diffrn_reflns_Laue_measured_fraction_max 0.999
_diffrn_reflns_limit_h_max 8
_diffrn_reflns_limit_h_min -11
_diffrn_reflns_limit_k_max 10
_diffrn_reflns_limit_k_min -11
_diffrn_reflns_limit_l_max 35
_diffrn_reflns_limit_l_min -35
_diffrn_reflns_number 6550
_diffrn_reflns_point_group_measured_fraction_full 1.000
_diffrn_reflns_point_group_measured_fraction_max 0.999
_diffrn_reflns_theta_full 25.242
_diffrn_reflns_theta_max 27.453
_diffrn_reflns_theta_min 2.412
_exptl_absorpt_coefficient_mu 1.043
_exptl_absorpt_correction_type none
_exptl_crystal_colour green
_exptl_crystal_colour_primary green
_exptl_crystal_density_diffrn 1.500
_exptl_crystal_density_meas .
_exptl_crystal_description block
_exptl_crystal_F_000 1004
_exptl_crystal_size_max 0.35
_exptl_crystal_size_mid 0.26
_exptl_crystal_size_min 0.20
_refine_diff_density_max 0.423
_refine_diff_density_min -0.256
_refine_diff_density_rms 0.071
_refine_ls_extinction_coef .
_refine_ls_extinction_method none
_refine_ls_goodness_of_fit_ref 1.105
_refine_ls_hydrogen_treatment constr
_refine_ls_matrix_type full
_refine_ls_number_parameters 80
_refine_ls_number_reflns 1258
_refine_ls_number_restraints 0
_refine_ls_restrained_S_all 1.105
_refine_ls_R_factor_all 0.0774
_refine_ls_R_factor_gt 0.0541
_refine_ls_shift/su_max 0.000
_refine_ls_shift/su_mean 0.000
_refine_ls_structure_factor_coef Fsqd
_refine_ls_weighting_details 'w=1/[\s^2^(Fo^2^)+(0.0789P)^2^+1.6560P] where P=(Fo^2^+2Fc^2^)/3'
_refine_ls_weighting_scheme calc
_refine_ls_wR_factor_gt 0.1390
_refine_ls_wR_factor_ref 0.1521
_reflns_Friedel_coverage 0.000
_reflns_Friedel_fraction_full .
_reflns_Friedel_fraction_max .
_reflns_number_gt 931
_reflns_number_total 1258
_reflns_threshold_expression 'I > 2\s(I)'
_cod_data_source_file suppl_ncrs-2017-0069_suppl.cif
_cod_data_source_block w
_cod_original_sg_symbol_H-M 'I 41/a'
_cod_database_code 8106694
_shelx_space_group_comment
;
The symmetry employed for this shelxl refinement is uniquely defined
by the following loop, which should always be used as a source of
symmetry information in preference to the above space-group names.
They are only intended as comments.
;
_olex2_refinement_description
;
1. Fixed Uiso
 At 1.2 times of:
  All C(H) groups, All C(H,H) groups
2. Others
 Fixed Sof: O1(0.5) H1B(0.5) H1A(0.5)
3.a Secondary CH2 refined with riding coordinates:
 C1(H1B,H1A)
3.b Aromatic/amide H refined with riding coordinates:
 C3(H3), C4(H4), C5(H5)
;
_olex2_submission_special_instructions 'No special instructions were received CCDC: 1537301'

loop_
_space_group_symop_operation_xyz
'x, y, z'
'-y+3/4, x+1/4, z+1/4'
'-x+1/2, -y, z+1/2'
'y+3/4, -x+3/4, z+3/4'
'x+1/2, y+1/2, z+1/2'
'-y+5/4, x+3/4, z+3/4'
'-x+1, -y+1/2, z+1'
'y+5/4, -x+5/4, z+5/4'
'-x, -y, -z'
'y-3/4, -x-1/4, -z-1/4'
'x-1/2, y, -z-1/2'
'-y-3/4, x-3/4, -z-3/4'
'-x+1/2, -y+1/2, -z+1/2'
'y-1/4, -x+1/4, -z+1/4'
'x, y+1/2, -z'
'-y-1/4, x-1/4, -z-1/4'

loop_
_atom_site_label
_atom_site_type_symbol
_atom_site_fract_x
_atom_site_fract_y
_atom_site_fract_z
_atom_site_U_iso_or_equiv
_atom_site_adp_type
_atom_site_occupancy
_atom_site_site_symmetry_order
_atom_site_calc_flag
_atom_site_refinement_flags_posn
_atom_site_refinement_flags_adp
_atom_site_refinement_flags_occupancy
_atom_site_disorder_assembly
_atom_site_disorder_group
Cu1 Cu 0.0000 0.2500 0.6250 0.0530(3) Uani 1 4 d S T P . .
O1 O 0.0160(7) 0.3916(7) 0.76464(15) 0.0840(17) Uani 0.5 1 d . . . A 1
N1 N 0.0000 0.2500 0.69529(15) 0.0663(11) Uani 1 2 d S T P A .
N2 N 0.0932(3) 0.4752(4) 0.64115(11) 0.0641(8) Uani 1 1 d . . . . .
N3 N 0.2138(7) 0.7391(6) 0.6778(3) 0.1326(19) Uani 1 1 d . . . . .
C1 C 0.0461(6) 0.3743(5) 0.72067(15) 0.0940(15) Uani 1 1 d . . . . .
H1B H 0.1258 0.3452 0.7428 0.113 Uiso 0.5 1 calc R . . A 2
H1A H -0.0377 0.4123 0.7396 0.113 Uiso 0.5 1 calc R . . A 2
C2 C 0.1025(5) 0.4968(5) 0.68850(15) 0.0763(11) Uani 1 1 d . . . . .
C3 C 0.1420(5) 0.5854(5) 0.61236(18) 0.0830(12) Uani 1 1 d . . . . .
H3 H 0.1360 0.5736 0.5791 0.100 Uiso 1 1 calc R . . . .
C4 C 0.1999(7) 0.7143(7) 0.6309(3) 0.1140(19) Uani 1 1 d . . . . .
H4 H 0.2315 0.7892 0.6096 0.137 Uiso 1 1 calc R . . . .
C5 C 0.1660(8) 0.6293(7) 0.7054(2) 0.122(2) Uani 1 1 d . . . . .
H5 H 0.1754 0.6412 0.7386 0.146 Uiso 1 1 calc R . . . .

loop_
_atom_site_aniso_label
_atom_site_aniso_U_11
_atom_site_aniso_U_22
_atom_site_aniso_U_33
_atom_site_aniso_U_23
_atom_site_aniso_U_13
_atom_site_aniso_U_12
Cu1 0.0603(4) 0.0603(4) 0.0384(4) 0.000 0.000 0.000
O1 0.119(5) 0.109(4) 0.024(2) -0.019(2) -0.003(2) -0.017(4)
N1 0.094(3) 0.063(3) 0.042(2) 0.000 0.000 -0.003(2)
N2 0.0729(19) 0.0684(19) 0.0509(15) -0.0054(13) -0.0045(14) 0.0006(15)
N3 0.158(5) 0.079(3) 0.161(6) -0.015(3) -0.029(4) -0.036(3)
C1 0.146(5) 0.089(3) 0.047(2) -0.005(2) -0.010(2) 0.005(3)
C2 0.097(3) 0.069(2) 0.062(2) -0.0146(18) -0.016(2) -0.002(2)
C3 0.087(3) 0.083(3) 0.079(3) 0.009(2) 0.004(2) -0.004(2)
C4 0.114(4) 0.082(3) 0.146(6) 0.014(3) -0.002(4) -0.017(3)
C5 0.179(6) 0.089(4) 0.098(4) -0.031(3) -0.046(4) -0.015(4)

loop_
_atom_type_symbol
_atom_type_description
_atom_type_scat_dispersion_real
_atom_type_scat_dispersion_imag
_atom_type_scat_source
C C 0.0030 0.0020 'International Tables Vol C Tables 4.2.6.8 and 6.1.1.4'
H H 0.0000 0.0000 'International Tables Vol C Tables 4.2.6.8 and 6.1.1.4'
Cu Cu 0.3200 1.2650 'International Tables Vol C Tables 4.2.6.8 and 6.1.1.4'
N N 0.0060 0.0030 'International Tables Vol C Tables 4.2.6.8 and 6.1.1.4'
O O 0.0106 0.0060 'International Tables Vol C Tables 4.2.6.8 and 6.1.1.4'

loop_
_geom_angle_atom_site_label_1
_geom_angle_atom_site_label_2
_geom_angle_atom_site_label_3
_geom_angle
_geom_angle_site_symmetry_1
_geom_angle_site_symmetry_3
N1 Cu1 N1 180.0 14_556 .
N1 Cu1 N2 78.29(8) . 7_454
N1 Cu1 N2 78.29(8) 14_556 14_556
N1 Cu1 N2 101.71(8) 14_556 .
N1 Cu1 N2 101.71(8) . 12_667
N1 Cu1 N2 78.29(8) . .
N1 Cu1 N2 101.71(8) . 14_556
N1 Cu1 N2 101.71(8) 14_556 7_454
N1 Cu1 N2 78.29(8) 14_556 12_667
N2 Cu1 N2 156.58(16) 12_667 14_556
N2 Cu1 N2 92.36(3) . 12_667
N2 Cu1 N2 92.36(3) 7_454 14_556
N2 Cu1 N2 156.58(16) . 7_454
N2 Cu1 N2 92.36(3) . 14_556
N2 Cu1 N2 92.36(3) 7_454 12_667
C1 N1 Cu1 120.9(2) . .
C1 N1 Cu1 120.9(2) 7_454 .
C1 N1 C1 118.2(5) . 7_454
C2 N2 Cu1 110.7(3) . .
C2 N2 C3 117.7(4) . .
C3 N2 Cu1 131.5(3) . .
C5 N3 C4 114.9(5) . .
O1 C1 N1 122.2(5) . .
O1 C1 C2 124.3(5) . .
N1 C1 H1B 109.2 . .
N1 C1 H1A 109.2 . .
N1 C1 C2 112.2(3) . .
H1B C1 H1A 107.9 . .
C2 C1 H1B 109.2 . .
C2 C1 H1A 109.2 . .
N2 C2 C1 117.7(3) . .
N2 C2 C5 118.8(5) . .
C5 C2 C1 123.5(4) . .
N2 C3 H3 119.5 . .
N2 C3 C4 121.0(5) . .
C4 C3 H3 119.5 . .
N3 C4 C3 123.2(6) . .
N3 C4 H4 118.4 . .
C3 C4 H4 118.4 . .
N3 C5 C2 124.4(5) . .
N3 C5 H5 117.8 . .
C2 C5 H5 117.8 . .

loop_
_geom_bond_atom_site_label_1
_geom_bond_atom_site_label_2
_geom_bond_distance
_geom_bond_site_symmetry_2
Cu1 N1 1.949(4) 14_556
Cu1 N1 1.949(4) .
Cu1 N2 2.206(3) 14_556
Cu1 N2 2.206(3) 7_454
Cu1 N2 2.206(3) .
Cu1 N2 2.206(3) 12_667
O1 C1 1.257(6) .
N1 C1 1.370(5) 7_454
N1 C1 1.370(5) .
N2 C2 1.330(5) .
N2 C3 1.334(6) .
N3 C4 1.325(8) .
N3 C5 1.308(8) .
C1 H1B 0.9700 .
C1 H1A 0.9700 .
C1 C2 1.491(6) .
C2 C5 1.384(6) .
C3 H3 0.9300 .
C3 C4 1.354(8) .
C4 H4 0.9300 .
C5 H5 0.9300 .

loop_
_geom_torsion_atom_site_label_1
_geom_torsion_atom_site_label_2
_geom_torsion_atom_site_label_3
_geom_torsion_atom_site_label_4
_geom_torsion
_geom_torsion_site_symmetry_1
_geom_torsion_site_symmetry_2
_geom_torsion_site_symmetry_3
_geom_torsion_site_symmetry_4
Cu1 N1 C1 O1 163.4(5) . . . .
Cu1 N1 C1 C2 -3.8(5) . . . .
Cu1 N2 C2 C1 -2.1(5) . . . .
Cu1 N2 C2 C5 176.7(4) . . . .
Cu1 N2 C3 C4 -177.8(4) . . . .
O1 C1 C2 N2 -163.1(6) . . . .
O1 C1 C2 C5 18.2(9) . . . .
N1 C1 C2 N2 3.8(6) . . . .
N1 C1 C2 C5 -175.0(5) . . . .
N2 C2 C5 N3 2.5(10) . . . .
N2 C3 C4 N3 0.8(9) . . . .
C1 N1 C1 O1 -16.6(5) 7_454 . . .
C1 N1 C1 C2 176.2(5) 7_454 . . .
C1 C2 C5 N3 -178.8(6) . . . .
C2 N2 C3 C4 0.5(7) . . . .
C3 N2 C2 C1 179.2(4) . . . .
C3 N2 C2 C5 -2.0(7) . . . .
C4 N3 C5 C2 -1.2(11) . . . .
C5 N3 C4 C3 -0.5(10) . . . .
